data_7102294
loop_
_publ_author_name
'Feng, Sisi'
'Zhu, Miaoli'
'Lu, Liping'
'Guo, Maolin'

_publ_section_title
;
 Single-crystal metal--organic microtubes self-assembled from designed
 D3 symmetrical nanoclusters with a capped triple-helix pentanuclear
 M5O6 core.
;
_journal_issue 45
_journal_name_full 'Chemical communications (Cambridge, England)'
_journal_page_first 4785
_journal_page_last 4787
_journal_paper_doi 10.1039/b711695k
_journal_year 2007
_chemical_formula_moiety '[Ni2Zn3(OC16H11N4)6], 4Cl, 4H2O'
_chemical_formula_sum 'C96 H74 Cl4 N24 Ni2 O10 Zn3'
_chemical_formula_weight 2179.12
_chemical_name_systematic
;
?
;
_space_group_IT_number 14
_symmetry_cell_setting monoclinic
_symmetry_space_group_name_Hall '-P 2ybc'
_symmetry_space_group_name_H-M 'P 1 21/c 1'
_atom_sites_solution_hydrogens geom
_atom_sites_solution_primary direct
_atom_sites_solution_secondary difmap
_audit_creation_method SHELXL-97
_cell_angle_alpha 90.00
_cell_angle_beta 104.976(3)
_cell_angle_gamma 90.00
_cell_formula_units_Z 4
_cell_length_a 13.0667(8)
_cell_length_b 26.6002(17)
_cell_length_c 29.0855(18)
_cell_measurement_reflns_used 2002
_cell_measurement_temperature 298(2)
_cell_measurement_theta_max 16.18
_cell_measurement_theta_min 2.41
_cell_volume 9766.1(11)
_computing_cell_refinement 'SAINT (Bruker, 2000)'
_computing_data_collection 'SMART (Bruker, 2000)'
_computing_data_reduction SAINT
_computing_molecular_graphics 'SHELXTL/PC (Sheldrick, 1999)'
_computing_publication_material SHELXTL/PC
_computing_structure_refinement 'SHELXL97 (Sheldrick, 1997)'
_computing_structure_solution 'SHELXS97 (Sheldrick, 1997)'
_diffrn_ambient_temperature 298(2)
_diffrn_measured_fraction_theta_full 0.996
_diffrn_measured_fraction_theta_max 0.996
_diffrn_measurement_device_type 'SMART 1K CCD area detector'
_diffrn_measurement_method \w
_diffrn_radiation_monochromator graphite
_diffrn_radiation_source 'fine-focus sealed tube'
_diffrn_radiation_type MoK\a
_diffrn_radiation_wavelength 0.71073
_diffrn_reflns_av_R_equivalents 0.1292
_diffrn_reflns_av_sigmaI/netI 0.2139
_diffrn_reflns_limit_h_max 14
_diffrn_reflns_limit_h_min -15
_diffrn_reflns_limit_k_max 30
_diffrn_reflns_limit_k_min -31
_diffrn_reflns_limit_l_max 34
_diffrn_reflns_limit_l_min -32
_diffrn_reflns_number 49941
_diffrn_reflns_theta_full 25.00
_diffrn_reflns_theta_max 25.00
_diffrn_reflns_theta_min 1.45
_diffrn_standards_number 0
_exptl_absorpt_coefficient_mu 1.285
_exptl_absorpt_correction_T_max 0.8822
_exptl_absorpt_correction_T_min 0.7831
_exptl_absorpt_correction_type multi-scan
_exptl_absorpt_process_details '(SADABS; Sheldrick, 2000)'
_exptl_crystal_colour yellow
_exptl_crystal_density_diffrn 1.482
_exptl_crystal_density_method 'not measured'
_exptl_crystal_description block
_exptl_crystal_F_000 4448
_exptl_crystal_size_max 0.20
_exptl_crystal_size_mid 0.19
_exptl_crystal_size_min 0.10
_refine_diff_density_max 0.847
_refine_diff_density_min -0.658
_refine_diff_density_rms 0.116
_refine_ls_extinction_method none
_refine_ls_goodness_of_fit_ref 0.929
_refine_ls_hydrogen_treatment constr
_refine_ls_matrix_type full
_refine_ls_number_parameters 1261
_refine_ls_number_reflns 17149
_refine_ls_number_restraints 0
_refine_ls_restrained_S_all 0.929
_refine_ls_R_factor_all 0.2070
_refine_ls_R_factor_gt 0.0888
_refine_ls_shift/su_max 0.000
_refine_ls_shift/su_mean 0.000
_refine_ls_structure_factor_coef Fsqd
_refine_ls_weighting_details 'calc w=1/[\s^2^(Fo^2^)+(0.1127P)^2^] where P=(Fo^2^+2Fc^2^)/3'
_refine_ls_weighting_scheme calc
_refine_ls_wR_factor_gt 0.2209
_refine_ls_wR_factor_ref 0.2724
_reflns_number_gt 7259
_reflns_number_total 17149
_reflns_threshold_expression I>2\s(I)
_cod_data_source_file b711695k.txt
_cod_data_source_block 3
_cod_depositor_comments
;
The following automatic conversions were performed:
'_symmetry_cell_setting' value 'Monoclinic' changed to 'monoclinic'
according to '/home/saulius/struct/CIF-dictionaries/cif_core.dic'
dictionary named 'cif_core.dic' version 2.4.1 from 2010-06-29.

Automatic conversion script
Id: cif_fix_enum 1527 2010-12-29 10:47:43Z saulius 
;
_cod_original_sg_symbol_H-M 'P 21/c'
_cod_database_code 7102294

loop_
_symmetry_equiv_pos_as_xyz
'x, y, z'
'-x, y+1/2, -z+1/2'
'-x, -y, -z'
'x, -y-1/2, z-1/2'

loop_
_atom_site_label
_atom_site_type_symbol
_atom_site_fract_x
_atom_site_fract_y
_atom_site_fract_z
_atom_site_U_iso_or_equiv
_atom_site_adp_type
_atom_site_occupancy
_atom_site_symmetry_multiplicity
_atom_site_calc_flag
_atom_site_refinement_flags
Zn1 Zn 0.60552(10) 0.18248(4) 0.22653(5) 0.0669(4) Uani 1 1 d .
Zn2 Zn 0.77562(9) 0.07035(4) 0.27269(4) 0.0548(3) Uani 1 1 d .
Zn3 Zn 0.88589(9) 0.17311(4) 0.19943(4) 0.0592(4) Uani 1 1 d .
Ni1 Ni 0.66836(9) 0.09092(4) 0.14916(4) 0.0421(3) Uani 1 1 d .
Ni2 Ni 0.85229(10) 0.19220(4) 0.31377(4) 0.0508(4) Uani 1 1 d .
N1 N 0.5728(6) 0.0306(3) 0.1494(3) 0.0479(19) Uani 1 1 d .
N2 N 0.4370(6) -0.0011(3) 0.1733(3) 0.051(2) Uani 1 1 d .
H2 H 0.3882 -0.0039 0.1881 0.062 Uiso 1 1 calc R
N3 N 0.5045(7) 0.1735(3) 0.2643(3) 0.064(2) Uani 1 1 d .
N4 N 0.3825(7) 0.1346(4) 0.2945(4) 0.101(4) Uani 1 1 d .
H4 H 0.3380 0.1124 0.2987 0.121 Uiso 1 1 calc R
N5 N 0.5372(6) 0.2355(3) 0.1827(3) 0.056(2) Uani 1 1 d .
N6 N 0.5175(7) 0.3087(3) 0.1467(3) 0.073(3) Uani 1 1 d .
H6 H 0.5319 0.3384 0.1386 0.088 Uiso 1 1 calc R
N7 N 0.9146(6) 0.2598(3) 0.3046(3) 0.056(2) Uani 1 1 d .
N8 N 0.8945(7) 0.3327(3) 0.2652(3) 0.067(2) Uani 1 1 d .
H8 H 0.8660 0.3559 0.2455 0.080 Uiso 1 1 calc R
N9 N 0.5708(5) 0.1307(3) 0.0956(2) 0.0441(18) Uani 1 1 d .
N10 N 0.5304(6) 0.2044(3) 0.0584(3) 0.052(2) Uani 1 1 d .
H10 H 0.5358 0.2353 0.0507 0.063 Uiso 1 1 calc R
N11 N 0.9112(6) 0.2398(3) 0.1756(3) 0.060(2) Uani 1 1 d .
N12 N 0.8888(7) 0.3017(3) 0.1249(3) 0.077(3) Uani 1 1 d .
H12 H 0.8588 0.3206 0.1013 0.092 Uiso 1 1 calc R
N13 N 0.7685(6) 0.0581(3) 0.1165(2) 0.0449(18) Uani 1 1 d .
N14 N 0.9094(6) 0.0092(3) 0.1210(2) 0.0487(19) Uani 1 1 d .
H14 H 0.9638 -0.0092 0.1331 0.058 Uiso 1 1 calc R
N15 N 0.9018(6) 0.0311(3) 0.3010(3) 0.052(2) Uani 1 1 d .
N16 N 1.0372(6) -0.0194(3) 0.3042(3) 0.061(2) Uani 1 1 d .
H16 H 1.0837 -0.0371 0.2952 0.073 Uiso 1 1 calc R
N17 N 0.7691(6) 0.2109(3) 0.3614(3) 0.055(2) Uani 1 1 d .
N18 N 0.6681(7) 0.1836(3) 0.4075(3) 0.072(3) Uani 1 1 d .
H18 H 0.6279 0.1643 0.4190 0.087 Uiso 1 1 calc R
N19 N 0.6696(6) 0.0289(3) 0.2912(3) 0.055(2) Uani 1 1 d .
N20 N 0.5561(8) 0.0071(3) 0.3301(3) 0.090(3) Uani 1 1 d .
H20 H 0.5167 0.0081 0.3496 0.108 Uiso 1 1 calc R
N21 N 0.9765(7) 0.1583(3) 0.3601(3) 0.065(2) Uani 1 1 d .
N22 N 1.1232(7) 0.1123(3) 0.3713(3) 0.072(3) Uani 1 1 d .
H22 H 1.1741 0.0957 0.3647 0.086 Uiso 1 1 calc R
N23 N 0.9984(6) 0.1350(3) 0.1844(3) 0.051(2) Uani 1 1 d .
N24 N 1.1437(7) 0.0883(3) 0.1941(4) 0.074(3) Uani 1 1 d .
H24 H 1.1983 0.0711 0.2085 0.089 Uiso 1 1 calc R
O1 O 0.5878(5) 0.1137(2) 0.2003(2) 0.0494(16) Uani 1 1 d .
O2 O 0.7358(5) 0.2188(2) 0.2526(2) 0.0566(17) Uani 1 1 d .
O3 O 0.7887(4) 0.0637(2) 0.20801(18) 0.0427(14) Uani 1 1 d .
O4 O 0.7448(4) 0.1630(2) 0.1564(2) 0.0464(15) Uani 1 1 d .
O5 O 0.9278(5) 0.1556(2) 0.2659(2) 0.0524(16) Uani 1 1 d .
O6 O 0.7522(5) 0.1288(2) 0.3093(2) 0.0532(16) Uani 1 1 d .
C1 C 0.5118(7) 0.0821(3) 0.2046(3) 0.044(2) Uani 1 1 d .
C2 C 0.5045(7) 0.0377(3) 0.1761(3) 0.045(2) Uani 1 1 d .
C3 C 0.5472(8) -0.0162(3) 0.1280(3) 0.051(2) Uani 1 1 d .
C4 C 0.5895(8) -0.0416(4) 0.0965(3) 0.062(3) Uani 1 1 d .
H4A H 0.6454 -0.0287 0.0857 0.074 Uiso 1 1 calc R
C5 C 0.5440(10) -0.0880(4) 0.0814(4) 0.076(3) Uani 1 1 d .
H5 H 0.5702 -0.1068 0.0600 0.091 Uiso 1 1 calc R
C6 C 0.4614(9) -0.1067(4) 0.0973(4) 0.076(4) Uani 1 1 d .
H6A H 0.4335 -0.1378 0.0860 0.092 Uiso 1 1 calc R
C7 C 0.4173(9) -0.0814(4) 0.1294(4) 0.066(3) Uani 1 1 d .
H7 H 0.3629 -0.0949 0.1409 0.080 Uiso 1 1 calc R
C8 C 0.4608(8) -0.0351(3) 0.1427(3) 0.048(2) Uani 1 1 d .
C9 C 0.4461(8) 0.0885(3) 0.2336(4) 0.061(3) Uani 1 1 d .
H9 H 0.3979 0.0630 0.2345 0.073 Uiso 1 1 calc R
C10 C 0.4463(8) 0.1323(4) 0.2630(4) 0.062(3) Uani 1 1 d .
C11 C 0.4775(10) 0.2039(4) 0.2968(5) 0.082(4) Uani 1 1 d .
C12 C 0.5164(11) 0.2545(5) 0.3096(5) 0.118(6) Uani 1 1 d .
H12A H 0.5660 0.2712 0.2973 0.142 Uiso 1 1 calc R
C13 C 0.4665(19) 0.2748(8) 0.3442(8) 0.190(12) Uani 1 1 d .
H13 H 0.4836 0.3077 0.3542 0.228 Uiso 1 1 calc R
C14 C 0.396(2) 0.2500(13) 0.3639(11) 0.241(19) Uani 1 1 d .
H14A H 0.3679 0.2666 0.3860 0.289 Uiso 1 1 calc R
C15 C 0.3646(15) 0.2007(10) 0.3517(8) 0.238(15) Uani 1 1 d .
H15 H 0.3190 0.1832 0.3657 0.285 Uiso 1 1 calc R
C16 C 0.4058(11) 0.1802(7) 0.3178(6) 0.121(6) Uani 1 1 d .
C17 C 0.6858(8) 0.2944(3) 0.2083(3) 0.059(3) Uani 1 1 d .
H17 H 0.7082 0.3266 0.2031 0.071 Uiso 1 1 calc R
C18 C 0.5837(8) 0.2793(3) 0.1798(3) 0.052(2) Uani 1 1 d .
C19 C 0.4329(9) 0.2373(4) 0.1499(4) 0.064(3) Uani 1 1 d .
C20 C 0.3513(9) 0.2025(4) 0.1414(4) 0.082(4) Uani 1 1 d .
H20A H 0.3572 0.1713 0.1563 0.099 Uiso 1 1 calc R
C21 C 0.2619(10) 0.2181(6) 0.1093(5) 0.097(4) Uani 1 1 d .
H21 H 0.2053 0.1957 0.1021 0.116 Uiso 1 1 calc R
C22 C 0.2480(11) 0.2616(7) 0.0876(5) 0.111(5) Uani 1 1 d .
H22A H 0.1836 0.2691 0.0662 0.133 Uiso 1 1 calc R
C23 C 0.3257(11) 0.2950(5) 0.0961(4) 0.099(5) Uani 1 1 d .
H23 H 0.3161 0.3261 0.0811 0.119 Uiso 1 1 calc R
C24 C 0.4217(9) 0.2828(4) 0.1277(4) 0.072(3) Uani 1 1 d .
C25 C 0.7525(7) 0.2666(4) 0.2417(3) 0.052(2) Uani 1 1 d .
C26 C 0.8532(7) 0.2869(3) 0.2702(3) 0.050(2) Uani 1 1 d .
C27 C 1.0007(8) 0.2894(4) 0.3214(4) 0.059(3) Uani 1 1 d .
C28 C 1.0881(9) 0.2799(4) 0.3578(4) 0.084(4) Uani 1 1 d .
H28 H 1.0966 0.2500 0.3749 0.100 Uiso 1 1 calc R
C29 C 1.1672(9) 0.3197(6) 0.3680(5) 0.107(5) Uani 1 1 d .
H29 H 1.2283 0.3163 0.3927 0.128 Uiso 1 1 calc R
C30 C 1.1495(14) 0.3640(5) 0.3395(7) 0.131(6) Uani 1 1 d .
H30 H 1.2023 0.3884 0.3450 0.157 Uiso 1 1 calc R
C31 C 1.0625(9) 0.3721(5) 0.3059(5) 0.104(5) Uani 1 1 d .
H31 H 1.0512 0.4021 0.2889 0.125 Uiso 1 1 calc R
C32 C 0.9891(9) 0.3342(4) 0.2972(4) 0.069(3) Uani 1 1 d .
C33 C 0.7004(7) 0.1955(3) 0.1218(3) 0.046(2) Uani 1 1 d .
C34 C 0.6007(7) 0.1777(3) 0.0923(3) 0.040(2) Uani 1 1 d .
C35 C 0.4746(7) 0.1263(3) 0.0615(3) 0.046(2) Uani 1 1 d .
C36 C 0.4094(7) 0.0848(4) 0.0484(3) 0.051(2) Uani 1 1 d .
H36 H 0.4264 0.0536 0.0628 0.061 Uiso 1 1 calc R
C37 C 0.3193(9) 0.0923(4) 0.0133(4) 0.078(3) Uani 1 1 d .
H37 H 0.2746 0.0652 0.0027 0.093 Uiso 1 1 calc R
C38 C 0.2914(8) 0.1401(4) -0.0076(4) 0.066(3) Uani 1 1 d .
H38 H 0.2270 0.1441 -0.0302 0.080 Uiso 1 1 calc R
C39 C 0.3558(8) 0.1798(4) 0.0044(3) 0.060(3) Uani 1 1 d .
H39 H 0.3387 0.2112 -0.0096 0.071 Uiso 1 1 calc R
C40 C 0.4484(8) 0.1716(4) 0.0387(3) 0.053(2) Uani 1 1 d .
C41 C 0.7438(8) 0.2407(4) 0.1133(3) 0.062(3) Uani 1 1 d .
H41 H 0.7033 0.2604 0.0889 0.074 Uiso 1 1 calc R
C42 C 0.8463(8) 0.2604(3) 0.1386(4) 0.056(3) Uani 1 1 d .
C43 C 1.0019(8) 0.2690(4) 0.1849(4) 0.063(3) Uani 1 1 d .
C44 C 1.0966(9) 0.2627(5) 0.2196(4) 0.085(4) Uani 1 1 d .
H44 H 1.1072 0.2363 0.2413 0.101 Uiso 1 1 calc R
C45 C 1.1730(11) 0.2975(6) 0.2199(6) 0.111(5) Uani 1 1 d .
H45 H 1.2376 0.2945 0.2425 0.133 Uiso 1 1 calc R
C46 C 1.1594(12) 0.3367(7) 0.1887(6) 0.121(6) Uani 1 1 d .
H46 H 1.2149 0.3592 0.1906 0.145 Uiso 1 1 calc R
C47 C 1.0655(12) 0.3441(5) 0.1542(5) 0.108(5) Uani 1 1 d .
H47 H 1.0557 0.3705 0.1326 0.129 Uiso 1 1 calc R
C48 C 0.9872(9) 0.3089(4) 0.1544(4) 0.071(3) Uani 1 1 d .
C49 C 0.8619(7) 0.0351(3) 0.1960(3) 0.041(2) Uani 1 1 d .
C50 C 0.8507(7) 0.0342(3) 0.1443(3) 0.042(2) Uani 1 1 d .
C51 C 0.7779(7) 0.0498(3) 0.0703(3) 0.044(2) Uani 1 1 d .
C52 C 0.7138(7) 0.0650(3) 0.0262(3) 0.053(2) Uani 1 1 d .
H52 H 0.6527 0.0839 0.0236 0.063 Uiso 1 1 calc R
C53 C 0.7457(8) 0.0505(4) -0.0131(4) 0.062(3) Uani 1 1 d .
H53 H 0.7052 0.0604 -0.0429 0.074 Uiso 1 1 calc R
C54 C 0.8348(9) 0.0221(4) -0.0106(4) 0.062(3) Uani 1 1 d .
H54 H 0.8548 0.0148 -0.0383 0.074 Uiso 1 1 calc R
C55 C 0.8962(8) 0.0037(4) 0.0332(4) 0.061(3) Uani 1 1 d .
H55 H 0.9540 -0.0173 0.0351 0.073 Uiso 1 1 calc R
C56 C 0.8657(7) 0.0187(3) 0.0735(3) 0.043(2) Uani 1 1 d .
C57 C 0.9426(7) 0.0098(3) 0.2257(3) 0.045(2) Uani 1 1 d .
H57 H 0.9898 -0.0074 0.2123 0.054 Uiso 1 1 calc R
C58 C 0.9595(7) 0.0078(3) 0.2752(3) 0.047(2) Uani 1 1 d .
C59 C 0.9413(8) 0.0163(4) 0.3483(3) 0.057(3) Uani 1 1 d .
C60 C 0.9108(10) 0.0286(4) 0.3893(4) 0.085(4) Uani 1 1 d .
H60 H 0.8545 0.0504 0.3882 0.102 Uiso 1 1 calc R
C61 C 0.9670(12) 0.0074(5) 0.4321(4) 0.110(5) Uani 1 1 d .
H61 H 0.9455 0.0133 0.4597 0.132 Uiso 1 1 calc R
C62 C 1.0559(12) -0.0229(5) 0.4340(4) 0.110(5) Uani 1 1 d .
H62 H 1.0941 -0.0353 0.4633 0.132 Uiso 1 1 calc R
C63 C 1.0886(11) -0.0350(4) 0.3937(4) 0.093(4) Uani 1 1 d .
H63 H 1.1466 -0.0558 0.3953 0.112 Uiso 1 1 calc R
C64 C 1.0301(9) -0.0142(4) 0.3503(4) 0.068(3) Uani 1 1 d .
C65 C 0.6950(8) 0.1273(4) 0.3421(3) 0.056(3) Uani 1 1 d .
C66 C 0.7108(8) 0.1741(4) 0.3701(3) 0.054(3) Uani 1 1 d .
C67 C 0.7703(8) 0.2480(4) 0.3950(4) 0.054(3) Uani 1 1 d .
C68 C 0.8147(9) 0.2937(4) 0.4012(4) 0.074(3) Uani 1 1 d .
H68 H 0.8531 0.3048 0.3803 0.089 Uiso 1 1 calc R
C69 C 0.8050(11) 0.3242(5) 0.4372(5) 0.092(4) Uani 1 1 d .
H69 H 0.8382 0.3554 0.4420 0.111 Uiso 1 1 calc R
C70 C 0.7447(13) 0.3076(5) 0.4661(5) 0.106(5) Uani 1 1 d .
H70 H 0.7380 0.3286 0.4907 0.127 Uiso 1 1 calc R
C71 C 0.6922(12) 0.2610(5) 0.4615(4) 0.101(5) Uani 1 1 d .
H71 H 0.6527 0.2506 0.4822 0.122 Uiso 1 1 calc R
C72 C 0.7045(9) 0.2312(4) 0.4227(4) 0.069(3) Uani 1 1 d .
C73 C 0.6371(9) 0.0898(4) 0.3499(4) 0.071(3) Uani 1 1 d .
H73 H 0.6041 0.0935 0.3744 0.085 Uiso 1 1 calc R
C74 C 0.6200(8) 0.0439(4) 0.3241(4) 0.063(3) Uani 1 1 d .
C75 C 0.6362(8) -0.0204(4) 0.2772(3) 0.056(3) Uani 1 1 d .
C76 C 0.6667(8) -0.0513(4) 0.2451(4) 0.062(3) Uani 1 1 d .
H76 H 0.7177 -0.0417 0.2297 0.074 Uiso 1 1 calc R
C77 C 0.6176(10) -0.0969(4) 0.2372(4) 0.077(3) Uani 1 1 d .
H77 H 0.6355 -0.1188 0.2155 0.092 Uiso 1 1 calc R
C78 C 0.5445(13) -0.1115(4) 0.2594(5) 0.099(4) Uani 1 1 d .
H78 H 0.5157 -0.1435 0.2535 0.118 Uiso 1 1 calc R
C79 C 0.5106(12) -0.0813(5) 0.2902(5) 0.108(5) Uani 1 1 d .
H79 H 0.4571 -0.0913 0.3040 0.130 Uiso 1 1 calc R
C80 C 0.5614(9) -0.0331(4) 0.3005(4) 0.075(3) Uani 1 1 d .
C81 C 1.0186(8) 0.1345(4) 0.2864(4) 0.056(3) Uani 1 1 d .
C82 C 1.0421(9) 0.1341(4) 0.3396(4) 0.059(3) Uani 1 1 d .
C83 C 1.0172(10) 0.1503(4) 0.4105(4) 0.079(4) Uani 1 1 d .
C84 C 0.9777(11) 0.1649(5) 0.4482(4) 0.098(4) Uani 1 1 d .
H84 H 0.9163 0.1840 0.4438 0.117 Uiso 1 1 calc R
C85 C 1.0340(14) 0.1497(6) 0.4921(5) 0.126(6) Uani 1 1 d .
H85 H 1.0086 0.1577 0.5182 0.151 Uiso 1 1 calc R
C86 C 1.1302(16) 0.1223(7) 0.4995(5) 0.144(7) Uani 1 1 d .
H86 H 1.1665 0.1140 0.5305 0.173 Uiso 1 1 calc R
C87 C 1.1731(12) 0.1069(5) 0.4618(5) 0.115(5) Uani 1 1 d .
H87 H 1.2362 0.0890 0.4669 0.138 Uiso 1 1 calc R
C88 C 1.1109(10) 0.1209(5) 0.4143(4) 0.085(4) Uani 1 1 d .
C89 C 1.0870(8) 0.1126(4) 0.2651(4) 0.062(3) Uani 1 1 d .
H89 H 1.1468 0.0973 0.2843 0.074 Uiso 1 1 calc R
C90 C 1.0735(8) 0.1116(4) 0.2146(4) 0.055(3) Uani 1 1 d .
C91 C 1.0206(8) 0.1269(4) 0.1419(4) 0.067(3) Uani 1 1 d .
C92 C 0.9679(9) 0.1440(4) 0.0955(4) 0.075(3) Uani 1 1 d .
H92 H 0.9074 0.1638 0.0903 0.090 Uiso 1 1 calc R
C93 C 1.0103(13) 0.1298(5) 0.0585(4) 0.099(5) Uani 1 1 d .
H93 H 0.9780 0.1404 0.0277 0.119 Uiso 1 1 calc R
C94 C 1.1034(12) 0.0989(5) 0.0668(6) 0.099(4) Uani 1 1 d .
H94 H 1.1293 0.0898 0.0411 0.119 Uiso 1 1 calc R
C95 C 1.1537(10) 0.0828(5) 0.1096(5) 0.089(4) Uani 1 1 d .
H95 H 1.2141 0.0628 0.1148 0.107 Uiso 1 1 calc R
C96 C 1.1108(9) 0.0974(4) 0.1463(4) 0.067(3) Uani 1 1 d .
Cl1 Cl 0.7428(4) 0.4881(2) 0.2817(2) 0.180(2) Uani 1 1 d .
Cl2 Cl 0.3202(5) 0.0549(3) 0.3554(3) 0.222(3) Uani 1 1 d .
Cl3 Cl 0.5222(6) 0.3119(2) 0.0251(2) 0.221(3) Uani 1 1 d .
Cl4 Cl 0.6424(9) 0.3953(4) 0.1169(4) 0.351(5) Uani 1 1 d .
O7 O 0.7459(7) 0.3619(3) 0.0406(3) 0.109(3) Uani 1 1 d .
H7A H 0.7310 0.3699 0.0664 0.164 Uiso 1 1 d R
H7B H 0.8092 0.3705 0.0418 0.164 Uiso 1 1 d R
O8 O 0.9086(7) 0.4458(3) 0.3561(3) 0.126(3) Uani 1 1 d .
H8A H 0.8494 0.4554 0.3377 0.152 Uiso 1 1 d R
H8B H 0.8963 0.4196 0.3704 0.152 Uiso 1 1 d R
O9 O 0.7969(6) 0.4184(2) 0.2110(3) 0.092(3) Uani 1 1 d .
H9A H 0.7359 0.4225 0.1918 0.138 Uiso 1 1 d R
H9B H 0.8001 0.4338 0.2369 0.138 Uiso 1 1 d R
O10 O 0.5212(13) 0.1221(5) 0.4436(5) 0.088(5) Uani 0.50 1 d P
H10A H 0.4561 0.1100 0.4401 0.132 Uiso 0.50 1 d PR
H10B H 0.5656 0.0992 0.4581 0.132 Uiso 0.50 1 d PR
O11 O 0.5438(15) 0.5034(8) 0.0815(8) 0.147(8) Uani 0.50 1 d P
H11A H 0.5981 0.4890 0.0997 0.221 Uiso 0.50 1 d PR
H11B H 0.5398 0.4941 0.0527 0.221 Uiso 0.50 1 d PR

loop_
_atom_site_aniso_label
_atom_site_aniso_U_11
_atom_site_aniso_U_22
_atom_site_aniso_U_33
_atom_site_aniso_U_23
_atom_site_aniso_U_13
_atom_site_aniso_U_12
Zn1 0.0685(9) 0.0449(7) 0.0789(9) -0.0038(6) 0.0041(7) -0.0059(6)
Zn2 0.0609(8) 0.0567(7) 0.0491(7) -0.0020(5) 0.0185(6) 0.0084(6)
Zn3 0.0537(7) 0.0629(8) 0.0556(8) -0.0023(6) 0.0043(6) 0.0013(6)
Ni1 0.0431(7) 0.0412(7) 0.0409(7) 0.0007(5) 0.0090(5) 0.0023(5)
Ni2 0.0544(8) 0.0495(7) 0.0445(7) -0.0073(6) 0.0056(6) 0.0026(6)
N1 0.057(5) 0.041(4) 0.047(5) 0.001(4) 0.015(4) -0.005(4)
N2 0.056(5) 0.049(5) 0.052(5) 0.003(4) 0.019(4) 0.002(4)
N3 0.074(6) 0.050(5) 0.061(6) -0.017(4) 0.008(5) 0.000(5)
N4 0.067(7) 0.120(9) 0.129(9) -0.065(7) 0.051(7) -0.010(6)
N5 0.055(5) 0.043(5) 0.066(6) -0.001(4) 0.012(4) 0.004(4)
N6 0.087(7) 0.037(5) 0.088(7) 0.018(5) 0.009(6) 0.007(5)
N7 0.051(5) 0.058(5) 0.052(5) -0.005(4) -0.001(4) 0.001(4)
N8 0.068(6) 0.043(5) 0.085(7) 0.007(4) 0.013(5) -0.002(4)
N9 0.045(5) 0.046(5) 0.041(4) 0.007(3) 0.010(4) 0.002(4)
N10 0.053(5) 0.041(4) 0.056(5) 0.011(4) 0.002(4) 0.004(4)
N11 0.049(5) 0.063(5) 0.064(6) -0.013(4) 0.009(4) -0.009(4)
N12 0.077(7) 0.054(5) 0.094(7) 0.010(5) 0.010(6) -0.021(5)
N13 0.050(5) 0.049(4) 0.040(5) -0.008(4) 0.018(4) -0.004(4)
N14 0.052(5) 0.057(5) 0.036(5) 0.000(4) 0.009(4) 0.013(4)
N15 0.066(6) 0.044(5) 0.042(5) 0.007(4) 0.010(4) 0.002(4)
N16 0.073(6) 0.068(5) 0.039(5) -0.003(4) 0.010(4) 0.021(5)
N17 0.062(6) 0.051(5) 0.048(5) 0.001(4) 0.010(4) 0.009(4)
N18 0.102(7) 0.056(6) 0.071(6) -0.009(5) 0.046(6) 0.004(5)
N19 0.057(5) 0.054(5) 0.054(5) 0.011(4) 0.017(4) -0.001(4)
N20 0.121(9) 0.073(7) 0.105(8) -0.023(6) 0.080(7) -0.015(6)
N21 0.087(7) 0.061(5) 0.037(5) -0.001(4) -0.003(5) -0.004(5)
N22 0.056(6) 0.099(7) 0.052(6) 0.007(5) -0.001(5) 0.018(5)
N23 0.051(5) 0.059(5) 0.041(5) -0.001(4) 0.006(4) 0.005(4)
N24 0.045(5) 0.088(7) 0.085(7) 0.004(5) 0.010(5) 0.006(5)
O1 0.061(4) 0.036(3) 0.054(4) -0.008(3) 0.019(3) -0.001(3)
O2 0.066(4) 0.037(4) 0.054(4) -0.004(3) -0.008(3) -0.008(3)
O3 0.041(3) 0.050(4) 0.037(3) -0.004(3) 0.009(3) 0.003(3)
O4 0.042(4) 0.047(4) 0.048(4) 0.004(3) 0.009(3) -0.004(3)
O5 0.043(4) 0.058(4) 0.052(4) -0.001(3) 0.003(3) 0.010(3)
O6 0.051(4) 0.046(4) 0.065(4) -0.009(3) 0.019(3) 0.005(3)
C1 0.049(6) 0.038(5) 0.044(6) 0.006(4) 0.009(5) -0.008(5)
C2 0.052(6) 0.026(5) 0.051(6) 0.000(4) 0.003(5) -0.002(4)
C3 0.057(6) 0.037(5) 0.057(6) 0.002(5) 0.008(5) 0.012(5)
C4 0.064(7) 0.051(6) 0.068(7) -0.012(5) 0.012(6) 0.014(5)
C5 0.083(9) 0.056(7) 0.076(8) -0.022(6) -0.002(7) 0.005(6)
C6 0.069(8) 0.048(7) 0.091(9) 0.003(6) -0.019(7) -0.013(6)
C7 0.078(8) 0.053(7) 0.056(7) -0.003(5) -0.005(6) -0.003(6)
C8 0.063(7) 0.038(5) 0.037(5) 0.002(4) 0.003(5) -0.002(5)
C9 0.067(7) 0.037(5) 0.087(8) -0.001(5) 0.035(6) -0.009(5)
C10 0.047(6) 0.065(7) 0.071(8) -0.009(6) 0.011(6) 0.009(6)
C11 0.070(9) 0.066(8) 0.098(10) -0.034(7) -0.003(7) 0.019(7)
C12 0.105(11) 0.087(10) 0.138(13) -0.043(9) -0.014(9) 0.036(8)
C13 0.21(2) 0.145(17) 0.17(2) -0.125(16) -0.031(17) 0.084(18)
C14 0.16(2) 0.34(4) 0.24(3) -0.17(3) 0.10(2) 0.04(2)
C15 0.147(17) 0.33(3) 0.28(3) -0.24(3) 0.127(18) -0.079(19)
C16 0.074(10) 0.157(15) 0.141(14) -0.077(12) 0.044(10) 0.003(10)
C17 0.070(7) 0.041(6) 0.066(7) -0.010(5) 0.017(6) -0.016(5)
C18 0.067(7) 0.037(5) 0.049(6) -0.008(5) 0.011(5) -0.006(5)
C19 0.071(8) 0.053(7) 0.063(7) -0.004(5) 0.008(6) 0.009(6)
C20 0.072(8) 0.059(7) 0.094(9) -0.005(6) -0.017(7) -0.016(6)
C21 0.065(9) 0.094(10) 0.113(11) -0.008(9) -0.008(8) -0.010(8)
C22 0.060(9) 0.127(13) 0.124(13) -0.010(11) -0.016(8) -0.006(9)
C23 0.081(10) 0.095(10) 0.095(10) 0.018(8) -0.026(8) 0.035(8)
C24 0.071(8) 0.060(7) 0.082(8) -0.028(6) 0.017(7) -0.007(6)
C25 0.049(6) 0.049(6) 0.055(6) -0.005(5) 0.010(5) 0.003(5)
C26 0.048(6) 0.039(5) 0.062(7) -0.007(5) 0.011(5) -0.007(5)
C27 0.046(6) 0.066(7) 0.060(7) -0.023(6) 0.004(5) -0.002(6)
C28 0.073(8) 0.082(8) 0.084(9) -0.028(7) -0.001(7) 0.001(7)
C29 0.049(8) 0.146(13) 0.111(11) -0.064(10) -0.005(7) -0.008(9)
C30 0.127(15) 0.060(9) 0.21(2) -0.040(11) 0.054(14) -0.033(10)
C31 0.043(7) 0.089(10) 0.156(14) -0.020(9) -0.017(8) 0.010(7)
C32 0.054(7) 0.049(7) 0.102(9) -0.021(6) 0.015(7) -0.005(6)
C33 0.052(6) 0.039(5) 0.049(6) 0.004(5) 0.016(5) 0.008(5)
C34 0.044(6) 0.035(5) 0.041(5) -0.002(4) 0.012(4) -0.001(4)
C35 0.039(6) 0.048(6) 0.051(6) 0.004(5) 0.010(5) 0.000(5)
C36 0.040(6) 0.061(6) 0.049(6) -0.003(5) 0.006(5) -0.004(5)
C37 0.061(8) 0.090(9) 0.072(8) -0.010(7) -0.002(6) -0.016(7)
C38 0.044(6) 0.092(9) 0.057(7) 0.010(6) 0.003(5) 0.007(6)
C39 0.062(7) 0.066(7) 0.048(6) 0.014(5) 0.009(5) -0.004(6)
C40 0.055(6) 0.064(7) 0.039(6) 0.001(5) 0.009(5) 0.009(5)
C41 0.061(7) 0.054(6) 0.061(7) -0.004(5) 0.000(5) -0.005(5)
C42 0.069(7) 0.043(6) 0.059(7) -0.007(5) 0.020(6) -0.001(5)
C43 0.047(7) 0.073(8) 0.065(7) -0.020(6) 0.005(6) -0.009(6)
C44 0.058(8) 0.095(9) 0.100(10) -0.025(7) 0.019(7) -0.024(7)
C45 0.066(9) 0.142(14) 0.114(13) -0.035(11) 0.006(9) -0.018(10)
C46 0.084(11) 0.142(15) 0.129(14) -0.029(11) 0.012(10) -0.056(11)
C47 0.126(13) 0.093(10) 0.104(11) 0.001(8) 0.029(10) -0.043(9)
C48 0.069(8) 0.072(8) 0.069(8) -0.013(6) 0.012(6) -0.031(6)
C49 0.041(6) 0.044(5) 0.041(5) 0.002(4) 0.016(4) 0.003(4)
C50 0.042(5) 0.037(5) 0.046(6) 0.000(4) 0.011(5) 0.007(4)
C51 0.043(6) 0.041(5) 0.052(6) 0.008(4) 0.019(5) -0.003(4)
C52 0.050(6) 0.058(6) 0.058(7) 0.001(5) 0.027(5) 0.006(5)
C53 0.058(7) 0.074(7) 0.052(7) 0.021(5) 0.012(5) 0.011(6)
C54 0.078(8) 0.058(6) 0.054(7) -0.005(5) 0.025(6) -0.026(6)
C55 0.057(7) 0.068(7) 0.063(7) -0.006(6) 0.023(6) -0.013(5)
C56 0.041(5) 0.054(6) 0.040(6) -0.006(4) 0.020(4) -0.008(5)
C57 0.040(5) 0.061(6) 0.034(5) -0.007(4) 0.009(4) 0.004(5)
C58 0.050(6) 0.048(6) 0.043(6) 0.011(5) 0.009(5) 0.013(5)
C59 0.067(7) 0.056(6) 0.047(6) -0.007(5) 0.011(5) 0.007(5)
C60 0.099(9) 0.088(9) 0.064(8) 0.018(7) 0.016(7) 0.029(7)
C61 0.154(14) 0.133(12) 0.044(8) 0.024(7) 0.030(8) 0.047(11)
C62 0.146(13) 0.130(12) 0.041(7) 0.021(7) 0.000(8) 0.054(10)
C63 0.130(11) 0.101(9) 0.039(7) 0.003(6) 0.005(7) 0.042(8)
C64 0.071(7) 0.065(7) 0.055(7) 0.006(5) -0.006(6) 0.014(6)
C65 0.060(7) 0.059(7) 0.057(7) -0.004(5) 0.026(6) 0.006(5)
C66 0.071(7) 0.055(6) 0.040(6) -0.006(5) 0.019(5) 0.018(6)
C67 0.053(7) 0.047(6) 0.061(7) -0.008(5) 0.011(5) 0.008(5)
C68 0.099(9) 0.058(7) 0.066(8) -0.012(6) 0.021(7) 0.019(7)
C69 0.109(11) 0.087(9) 0.084(10) -0.013(8) 0.031(8) 0.030(8)
C70 0.144(14) 0.075(10) 0.077(10) -0.046(8) -0.011(9) 0.037(9)
C71 0.141(13) 0.099(10) 0.068(9) -0.020(7) 0.036(8) 0.047(9)
C72 0.081(8) 0.071(8) 0.052(7) -0.013(6) 0.015(6) 0.026(6)
C73 0.102(9) 0.056(7) 0.072(8) -0.014(6) 0.052(7) 0.004(7)
C74 0.071(8) 0.064(7) 0.065(7) 0.001(6) 0.037(6) -0.012(6)
C75 0.059(7) 0.052(6) 0.053(6) 0.015(5) 0.005(5) 0.005(5)
C76 0.062(7) 0.057(7) 0.063(7) -0.001(5) 0.009(6) 0.002(6)
C77 0.083(9) 0.067(8) 0.079(9) 0.003(6) 0.017(7) 0.009(7)
C78 0.153(14) 0.054(8) 0.094(10) -0.027(7) 0.040(10) -0.023(8)
C79 0.147(13) 0.067(9) 0.130(12) 0.021(8) 0.071(11) -0.032(9)
C80 0.093(9) 0.057(7) 0.095(9) 0.006(6) 0.058(7) -0.005(6)
C81 0.043(6) 0.061(6) 0.061(7) -0.005(5) 0.006(5) -0.001(5)
C82 0.061(7) 0.059(7) 0.058(7) -0.004(5) 0.016(6) -0.009(6)
C83 0.083(9) 0.077(8) 0.058(8) 0.010(6) -0.014(7) -0.001(7)
C84 0.125(12) 0.118(11) 0.040(7) -0.004(7) 0.003(8) 0.015(9)
C85 0.140(15) 0.146(14) 0.078(11) 0.002(9) 0.004(10) 0.014(12)
C86 0.163(18) 0.198(19) 0.053(10) 0.028(11) -0.005(11) -0.018(15)
C87 0.109(11) 0.125(12) 0.075(10) 0.030(9) -0.038(9) 0.014(9)
C88 0.080(9) 0.094(9) 0.069(9) 0.011(7) -0.003(7) 0.011(7)
C89 0.043(6) 0.071(7) 0.062(7) 0.008(6) -0.001(5) -0.004(5)
C90 0.047(6) 0.054(6) 0.069(8) -0.010(5) 0.023(6) -0.008(5)
C91 0.053(7) 0.061(7) 0.082(9) -0.008(6) 0.008(6) -0.017(6)
C92 0.069(8) 0.083(8) 0.071(8) -0.021(7) 0.014(7) -0.019(6)
C93 0.138(13) 0.113(11) 0.054(8) -0.030(7) 0.041(8) -0.064(10)
C94 0.093(11) 0.098(11) 0.127(14) -0.028(9) 0.064(10) -0.012(9)
C95 0.078(9) 0.103(10) 0.088(10) -0.010(8) 0.025(8) 0.000(7)
C96 0.063(8) 0.063(7) 0.077(9) -0.009(6) 0.023(7) 0.001(6)
Cl1 0.124(4) 0.152(4) 0.270(7) -0.010(4) 0.063(4) -0.011(3)
Cl2 0.166(5) 0.280(7) 0.255(7) 0.080(6) 0.117(5) 0.052(5)
Cl3 0.272(8) 0.172(5) 0.231(7) 0.040(4) 0.088(6) 0.016(5)
Cl4 0.386(14) 0.318(11) 0.360(13) 0.037(9) 0.118(11) -0.092(10)
O7 0.130(7) 0.078(5) 0.096(6) 0.008(4) -0.012(6) -0.045(5)
O8 0.128(8) 0.111(7) 0.142(9) -0.012(6) 0.040(7) -0.056(6)
O9 0.106(6) 0.066(5) 0.110(6) 0.016(4) 0.040(5) -0.045(4)
O10 0.151(14) 0.057(8) 0.093(11) -0.038(8) 0.100(11) -0.041(9)
O11 0.107(15) 0.18(2) 0.16(2) -0.007(15) 0.043(14) 0.021(14)

loop_
_atom_type_symbol
_atom_type_description
_atom_type_scat_dispersion_real
_atom_type_scat_dispersion_imag
_atom_type_scat_source
C C 0.0033 0.0016 'International Tables Vol C Tables 4.2.6.8 and 6.1.1.4'
H H 0.0000 0.0000 'International Tables Vol C Tables 4.2.6.8 and 6.1.1.4'
N N 0.0061 0.0033 'International Tables Vol C Tables 4.2.6.8 and 6.1.1.4'
O O 0.0106 0.0060 'International Tables Vol C Tables 4.2.6.8 and 6.1.1.4'
Cl Cl 0.1484 0.1585 'International Tables Vol C Tables 4.2.6.8 and 6.1.1.4'
Ni Ni 0.3393 1.1124 'International Tables Vol C Tables 4.2.6.8 and 6.1.1.4'
Zn Zn 0.2839 1.4301 'International Tables Vol C Tables 4.2.6.8 and 6.1.1.4'

loop_
_geom_angle_atom_site_label_1
_geom_angle_atom_site_label_2
_geom_angle_atom_site_label_3
_geom_angle
O2 Zn1 N3 119.9(3)
O2 Zn1 N5 95.9(3)
N3 Zn1 N5 101.3(3)
O2 Zn1 O1 128.2(3)
N3 Zn1 O1 94.4(3)
N5 Zn1 O1 115.4(3)
O3 Zn2 N15 94.8(3)
O3 Zn2 N19 117.5(3)
N15 Zn2 N19 99.5(3)
O3 Zn2 O6 131.8(3)
N15 Zn2 O6 115.5(3)
N19 Zn2 O6 94.5(3)
O5 Zn3 N23 93.8(3)
O5 Zn3 O4 125.8(3)
N23 Zn3 O4 115.4(3)
O5 Zn3 N11 122.9(3)
N23 Zn3 N11 100.8(3)
O4 Zn3 N11 96.6(3)
N13 Ni1 N1 97.8(3)
N13 Ni1 N9 102.7(3)
N1 Ni1 N9 98.6(3)
N13 Ni1 O1 163.8(3)
N1 Ni1 O1 78.8(3)
N9 Ni1 O1 93.6(3)
N13 Ni1 O3 78.2(3)
N1 Ni1 O3 93.1(2)
N9 Ni1 O3 167.9(3)
O1 Ni1 O3 86.1(2)
N13 Ni1 O4 95.2(2)
N1 Ni1 O4 167.0(3)
N9 Ni1 O4 78.1(2)
O1 Ni1 O4 88.8(2)
O3 Ni1 O4 89.9(2)
N7 Ni2 N17 100.2(3)
N7 Ni2 N21 101.7(3)
N17 Ni2 N21 97.6(3)
N7 Ni2 O6 164.7(3)
N17 Ni2 O6 78.8(3)
N21 Ni2 O6 93.6(3)
N7 Ni2 O5 92.9(3)
N17 Ni2 O5 166.9(3)
N21 Ni2 O5 78.8(3)
O6 Ni2 O5 88.7(2)
N7 Ni2 O2 79.6(3)
N17 Ni2 O2 95.5(3)
N21 Ni2 O2 166.4(3)
O6 Ni2 O2 85.2(2)
O5 Ni2 O2 87.6(2)
C2 N1 C3 105.5(7)
C2 N1 Ni1 113.1(6)
C3 N1 Ni1 141.2(7)
C2 N2 C8 107.0(8)
C2 N2 H2 126.5
C8 N2 H2 126.5
C10 N3 C11 105.2(10)
C10 N3 Zn1 123.6(7)
C11 N3 Zn1 131.1(9)
C16 N4 C10 105.5(11)
C16 N4 H4 127.2
C10 N4 H4 127.2
C18 N5 C19 107.3(8)
C18 N5 Zn1 122.4(6)
C19 N5 Zn1 130.3(7)
C18 N6 C24 109.5(8)
C18 N6 H6 125.2
C24 N6 H6 125.2
C26 N7 C27 104.0(8)
C26 N7 Ni2 113.5(6)
C27 N7 Ni2 142.5(7)
C32 N8 C26 105.9(8)
C32 N8 H8 127.0
C26 N8 H8 127.0
C34 N9 C35 105.0(7)
C34 N9 Ni1 114.2(6)
C35 N9 Ni1 140.6(6)
C34 N10 C40 106.0(7)
C34 N10 H10 127.0
C40 N10 H10 127.0
C42 N11 C43 105.5(9)
C42 N11 Zn3 122.4(7)
C43 N11 Zn3 130.7(7)
C42 N12 C48 109.0(9)
C42 N12 H12 125.5
C48 N12 H12 125.5
C50 N13 C51 104.5(7)
C50 N13 Ni1 116.4(6)
C51 N13 Ni1 139.0(6)
C50 N14 C56 106.0(7)
C50 N14 H14 127.0
C56 N14 H14 127.0
C58 N15 C59 107.6(8)
C58 N15 Zn2 123.1(6)
C59 N15 Zn2 128.8(7)
C58 N16 C64 108.9(8)
C58 N16 H16 125.5
C64 N16 H16 125.5
C66 N17 C67 107.3(9)
C66 N17 Ni2 113.1(6)
C67 N17 Ni2 138.1(7)
C66 N18 C72 104.1(9)
C66 N18 H18 127.9
C72 N18 H18 127.9
C74 N19 C75 108.0(8)
C74 N19 Zn2 122.3(7)
C75 N19 Zn2 129.5(7)
C74 N20 C80 110.6(9)
C74 N20 H20 124.7
C80 N20 H20 124.7
C82 N21 C83 105.8(9)
C82 N21 Ni2 114.5(7)
C83 N21 Ni2 139.6(9)
C88 N22 C82 107.9(10)
C88 N22 H22 126.1
C82 N22 H22 126.1
C90 N23 C91 103.9(9)
C90 N23 Zn3 125.9(7)
C91 N23 Zn3 130.2(7)
C90 N24 C96 107.1(9)
C90 N24 H24 126.4
C96 N24 H24 126.4
C1 O1 Zn1 124.4(6)
C1 O1 Ni1 113.8(5)
Zn1 O1 Ni1 120.5(3)
C25 O2 Zn1 124.1(5)
C25 O2 Ni2 112.7(5)
Zn1 O2 Ni2 121.7(3)
C49 O3 Zn2 123.6(5)
C49 O3 Ni1 114.4(5)
Zn2 O3 Ni1 121.1(3)
C33 O4 Zn3 123.0(5)
C33 O4 Ni1 113.8(5)
Zn3 O4 Ni1 121.4(3)
C81 O5 Zn3 123.3(6)
C81 O5 Ni2 114.6(6)
Zn3 O5 Ni2 119.0(3)
C65 O6 Zn2 123.5(6)
C65 O6 Ni2 115.1(6)
Zn2 O6 Ni2 119.2(3)
O1 C1 C9 125.8(8)
O1 C1 C2 114.0(9)
C9 C1 C2 120.2(8)
N1 C2 N2 112.4(7)
N1 C2 C1 119.8(8)
N2 C2 C1 127.8(9)
C4 C3 N1 130.6(10)
C4 C3 C8 121.8(9)
N1 C3 C8 107.6(8)
C3 C4 C5 115.9(10)
C3 C4 H4A 122.1
C5 C4 H4A 122.1
C6 C5 C4 121.7(11)
C6 C5 H5 119.2
C4 C5 H5 119.2
C5 C6 C7 123.4(10)
C5 C6 H6A 118.3
C7 C6 H6A 118.3
C8 C7 C6 114.2(11)
C8 C7 H7 122.9
C6 C7 H7 122.9
N2 C8 C7 129.4(10)
N2 C8 C3 107.5(8)
C7 C8 C3 123.0(10)
C1 C9 C10 124.2(9)
C1 C9 H9 117.9
C10 C9 H9 117.9
N3 C10 N4 112.3(9)
N3 C10 C9 126.6(10)
N4 C10 C9 121.1(10)
N3 C11 C16 111.0(11)
N3 C11 C12 126.4(14)
C16 C11 C12 122.5(14)
C13 C12 C11 109.6(17)
C13 C12 H12A 125.2
C11 C12 H12A 125.2
C14 C13 C12 126(2)
C14 C13 H13 117.1
C12 C13 H13 117.1
C13 C14 C15 122(2)
C13 C14 H14A 119.0
C15 C14 H14A 119.0
C16 C15 C14 115(2)
C16 C15 H15 122.6
C14 C15 H15 122.6
C15 C16 N4 129.1(19)
C15 C16 C11 125.1(18)
N4 C16 C11 105.7(12)
C25 C17 C18 126.6(9)
C25 C17 H17 116.7
C18 C17 H17 116.7
N5 C18 N6 109.3(8)
N5 C18 C17 125.6(9)
N6 C18 C17 125.1(9)
C24 C19 C20 121.7(10)
C24 C19 N5 108.1(9)
C20 C19 N5 130.2(10)
C21 C20 C19 113.9(11)
C21 C20 H20A 123.0
C19 C20 H20A 123.0
C22 C21 C20 126.1(13)
C22 C21 H21 117.0
C20 C21 H21 117.0
C21 C22 C23 119.9(13)
C21 C22 H22A 120.0
C23 C22 H22A 120.0
C22 C23 C24 119.1(12)
C22 C23 H23 120.5
C24 C23 H23 120.5
C19 C24 C23 119.3(11)
C19 C24 N6 105.8(10)
C23 C24 N6 134.8(12)
O2 C25 C17 125.2(8)
O2 C25 C26 113.1(8)
C17 C25 C26 121.7(9)
N7 C26 N8 112.9(8)
N7 C26 C25 120.5(8)
N8 C26 C25 126.5(9)
N7 C27 C28 128.5(11)
N7 C27 C32 110.3(9)
C28 C27 C32 121.2(10)
C27 C28 C29 115.5(12)
C27 C28 H28 122.3
C29 C28 H28 122.3
C30 C29 C28 118.9(12)
C30 C29 H29 120.5
C28 C29 H29 120.5
C31 C30 C29 123.3(14)
C31 C30 H30 118.4
C29 C30 H30 118.4
C30 C31 C32 116.6(14)
C30 C31 H31 121.7
C32 C31 H31 121.7
N8 C32 C31 128.8(12)
N8 C32 C27 106.8(9)
C31 C32 C27 124.5(11)
O4 C33 C41 125.4(8)
O4 C33 C34 112.5(7)
C41 C33 C34 122.1(8)
N9 C34 N10 112.9(7)
N9 C34 C33 120.5(8)
N10 C34 C33 126.6(8)
C40 C35 C36 120.4(8)
C40 C35 N9 109.6(8)
C36 C35 N9 130.0(8)
C37 C36 C35 116.3(9)
C37 C36 H36 121.9
C35 C36 H36 121.9
C36 C37 C38 122.1(10)
C36 C37 H37 119.0
C38 C37 H37 119.0
C39 C38 C37 121.4(9)
C39 C38 H38 119.3
C37 C38 H38 119.3
C38 C39 C40 116.2(9)
C38 C39 H39 121.9
C40 C39 H39 121.9
C39 C40 C35 123.5(9)
C39 C40 N10 130.0(9)
C35 C40 N10 106.4(8)
C33 C41 C42 126.4(9)
C33 C41 H41 116.8
C42 C41 H41 116.8
N11 C42 N12 111.0(9)
N11 C42 C41 125.8(9)
N12 C42 C41 123.1(10)
C48 C43 N11 109.8(9)
C48 C43 C44 121.0(11)
N11 C43 C44 129.1(11)
C45 C44 C43 115.9(13)
C45 C44 H44 122.1
C43 C44 H44 122.1
C44 C45 C46 123.2(14)
C44 C45 H45 118.4
C46 C45 H45 118.4
C45 C46 C47 121.9(14)
C45 C46 H46 119.0
C47 C46 H46 119.0
C46 C47 C48 114.9(13)
C46 C47 H47 122.6
C48 C47 H47 122.6
N12 C48 C43 104.5(9)
N12 C48 C47 132.2(12)
C43 C48 C47 123.1(12)
O3 C49 C57 127.3(8)
O3 C49 C50 112.8(7)
C57 C49 C50 119.9(8)
N14 C50 N13 114.4(8)
N14 C50 C49 127.7(8)
N13 C50 C49 117.7(8)
N13 C51 C56 107.7(7)
N13 C51 C52 131.0(8)
C56 C51 C52 121.2(9)
C53 C52 C51 116.4(9)
C53 C52 H52 121.8
C51 C52 H52 121.8
C52 C53 C54 123.2(9)
C52 C53 H53 118.4
C54 C53 H53 118.4
C53 C54 C55 121.2(10)
C53 C54 H54 119.4
C55 C54 H54 119.4
C56 C55 C54 116.2(10)
C56 C55 H55 121.9
C54 C55 H55 121.9
N14 C56 C55 131.2(9)
N14 C56 C51 107.3(8)
C55 C56 C51 121.5(9)
C49 C57 C58 124.3(8)
C49 C57 H57 117.9
C58 C57 H57 117.9
N15 C58 N16 109.8(8)
N15 C58 C57 126.5(8)
N16 C58 C57 123.6(9)
C60 C59 N15 131.6(10)
C60 C59 C64 121.2(10)
N15 C59 C64 107.1(9)
C61 C60 C59 118.0(11)
C61 C60 H60 121.0
C59 C60 H60 121.0
C60 C61 C62 120.6(12)
C60 C61 H61 119.7
C62 C61 H61 119.7
C63 C62 C61 122.2(11)
C63 C62 H62 118.9
C61 C62 H62 118.9
C62 C63 C64 116.9(12)
C62 C63 H63 121.5
C64 C63 H63 121.5
N16 C64 C59 106.4(8)
N16 C64 C63 132.6(11)
C59 C64 C63 120.9(11)
C73 C65 O6 126.4(9)
C73 C65 C66 123.6(10)
O6 C65 C66 109.9(9)
N17 C66 N18 113.3(8)
N17 C66 C65 122.1(9)
N18 C66 C65 124.6(10)
C68 C67 N17 131.8(11)
C68 C67 C72 121.6(10)
N17 C67 C72 106.4(9)
C67 C68 C69 121.5(13)
C67 C68 H68 119.2
C69 C68 H68 119.2
C68 C69 C70 117.8(13)
C68 C69 H69 121.1
C70 C69 H69 121.1
C69 C70 C71 124.9(12)
C69 C70 H70 117.6
C71 C70 H70 117.6
C70 C71 C72 114.4(13)
C70 C71 H71 122.8
C72 C71 H71 122.8
N18 C72 C67 108.8(9)
N18 C72 C71 131.5(12)
C67 C72 C71 119.5(12)
C65 C73 C74 125.7(10)
C65 C73 H73 117.1
C74 C73 H73 117.1
N20 C74 N19 108.1(9)
N20 C74 C73 125.6(10)
N19 C74 C73 126.2(10)
C80 C75 C76 123.8(10)
C80 C75 N19 107.2(9)
C76 C75 N19 129.0(10)
C77 C76 C75 116.1(11)
C77 C76 H76 121.9
C75 C76 H76 121.9
C78 C77 C76 122.5(12)
C78 C77 H77 118.8
C76 C77 H77 118.8
C77 C78 C79 122.8(12)
C77 C78 H78 118.6
C79 C78 H78 118.6
C78 C79 C80 116.8(12)
C78 C79 H79 121.6
C80 C79 H79 121.6
C75 C80 N20 105.8(10)
C75 C80 C79 117.9(11)
N20 C80 C79 136.2(11)
O5 C81 C89 127.5(10)
O5 C81 C82 113.1(9)
C89 C81 C82 119.4(9)
N21 C82 N22 112.8(10)
N21 C82 C81 118.4(9)
N22 C82 C81 128.7(10)
C84 C83 C88 125.3(11)
C84 C83 N21 130.6(12)
C88 C83 N21 104.1(11)
C85 C84 C83 116.1(14)
C85 C84 H84 122.0
C83 C84 H84 122.0
C84 C85 C86 122.6(16)
C84 C85 H85 118.7
C86 C85 H85 118.7
C87 C86 C85 122.8(14)
C87 C86 H86 118.6
C85 C86 H86 118.6
C86 C87 C88 115.1(14)
C86 C87 H87 122.4
C88 C87 H87 122.4
N22 C88 C83 109.3(10)
N22 C88 C87 132.7(14)
C83 C88 C87 118.1(13)
C81 C89 C90 124.0(9)
C81 C89 H89 118.0
C90 C89 H89 118.0
N23 C90 N24 113.4(10)
N23 C90 C89 124.0(9)
N24 C90 C89 122.5(10)
N23 C91 C96 112.4(10)
N23 C91 C92 130.4(11)
C96 C91 C92 117.2(12)
C93 C92 C91 117.2(12)
C93 C92 H92 121.4
C91 C92 H92 121.4
C92 C93 C94 121.1(13)
C92 C93 H93 119.5
C94 C93 H93 119.5
C95 C94 C93 122.7(14)
C95 C94 H94 118.7
C93 C94 H94 118.7
C94 C95 C96 115.6(13)
C94 C95 H95 122.2
C96 C95 H95 122.2
N24 C96 C95 130.6(12)
N24 C96 C91 103.2(10)
C95 C96 C91 126.2(12)
H7A O7 H7B 109.7
H8A O8 H8B 107.3
H9A O9 H9B 109.9
H10A O10 H10B 107.3
H11A O11 H11B 107.8

loop_
_geom_bond_atom_site_label_1
_geom_bond_atom_site_label_2
_geom_bond_distance
Zn1 O2 1.934(6)
Zn1 N3 1.939(9)
Zn1 N5 1.955(7)
Zn1 O1 1.972(5)
Zn2 O3 1.941(6)
Zn2 N15 1.945(7)
Zn2 N19 1.951(8)
Zn2 O6 1.952(6)
Zn3 O5 1.926(6)
Zn3 N23 1.928(8)
Zn3 O4 1.962(5)
Zn3 N11 1.964(8)
Ni1 N13 2.005(7)
Ni1 N1 2.035(7)
Ni1 N9 2.037(6)
Ni1 O1 2.119(6)
Ni1 O3 2.130(5)
Ni1 O4 2.147(6)
Ni2 N7 2.021(8)
Ni2 N17 2.031(8)
Ni2 N21 2.033(8)
Ni2 O6 2.117(6)
Ni2 O5 2.137(6)
Ni2 O2 2.141(6)
N1 C2 1.338(11)
N1 C3 1.394(11)
N2 C2 1.347(10)
N2 C8 1.359(11)
N2 H2 0.8600
N3 C10 1.329(12)
N3 C11 1.357(13)
N4 C16 1.383(16)
N4 C10 1.390(13)
N4 H4 0.8600
N5 C18 1.327(11)
N5 C19 1.449(12)
N6 C18 1.363(11)
N6 C24 1.410(12)
N6 H6 0.8600
N7 C26 1.321(11)
N7 C27 1.357(11)
N8 C32 1.342(12)
N8 C26 1.355(11)
N8 H8 0.8600
N9 C34 1.319(10)
N9 C35 1.390(10)
N10 C34 1.361(10)
N10 C40 1.384(11)
N10 H10 0.8600
N11 C42 1.305(11)
N11 C43 1.384(12)
N12 C42 1.337(11)
N12 C48 1.362(13)
N12 H12 0.8600
N13 C50 1.328(10)
N13 C51 1.397(11)
N14 C50 1.326(10)
N14 C56 1.375(10)
N14 H14 0.8600
N15 C58 1.344(11)
N15 C59 1.394(11)
N16 C58 1.350(10)
N16 C64 1.374(12)
N16 H16 0.8600
N17 C66 1.303(12)
N17 C67 1.387(11)
N18 C66 1.367(12)
N18 C72 1.385(12)
N18 H18 0.8600
N19 C74 1.347(12)
N19 C75 1.408(11)
N20 C74 1.326(12)
N20 C80 1.387(13)
N20 H20 0.8600
N21 C82 1.329(12)
N21 C83 1.439(13)
N22 C88 1.323(14)
N22 C82 1.342(12)
N22 H22 0.8600
N23 C90 1.295(11)
N23 C91 1.356(13)
N24 C90 1.366(12)
N24 C96 1.367(13)
N24 H24 0.8600
O1 C1 1.333(10)
O2 C25 1.341(10)
O3 C49 1.337(9)
O4 C33 1.340(10)
O5 C81 1.309(10)
O6 C65 1.357(11)
C1 C9 1.361(13)
C1 C2 1.431(12)
C3 C4 1.366(13)
C3 C8 1.400(13)
C4 C5 1.390(13)
C4 H4A 0.9300
C5 C6 1.372(15)
C5 H5 0.9300
C6 C7 1.391(16)
C6 H6A 0.9300
C7 C8 1.372(12)
C7 H7 0.9300
C9 C10 1.445(13)
C9 H9 0.9300
C11 C16 1.395(19)
C11 C12 1.452(16)
C12 C13 1.44(2)
C12 H12A 0.9300
C13 C14 1.38(4)
C13 H13 0.9300
C14 C15 1.39(3)
C14 H14A 0.9300
C15 C16 1.36(2)
C15 H15 0.9300
C17 C25 1.346(12)
C17 C18 1.433(13)
C17 H17 0.9300
C19 C24 1.360(14)
C19 C20 1.386(14)
C20 C21 1.357(15)
C20 H20A 0.9300
C21 C22 1.310(17)
C21 H21 0.9300
C22 C23 1.322(17)
C22 H22A 0.9300
C23 C24 1.389(14)
C23 H23 0.9300
C25 C26 1.465(12)
C27 C28 1.366(13)
C27 C32 1.372(14)
C28 C29 1.456(16)
C28 H28 0.9300
C29 C30 1.424(19)
C29 H29 0.9300
C30 C31 1.312(19)
C30 H30 0.9300
C31 C32 1.369(15)
C31 H31 0.9300
C33 C41 1.377(12)
C33 C34 1.443(12)
C35 C40 1.377(12)
C35 C36 1.384(11)
C36 C37 1.359(12)
C36 H36 0.9300
C37 C38 1.417(14)
C37 H37 0.9300
C38 C39 1.338(12)
C38 H38 0.9300
C39 C40 1.372(12)
C39 H39 0.9300
C41 C42 1.450(13)
C41 H41 0.9300
C43 C48 1.366(14)
C43 C44 1.391(14)
C44 C45 1.360(17)
C44 H44 0.9300
C45 C46 1.364(19)
C45 H45 0.9300
C46 C47 1.382(18)
C46 H46 0.9300
C47 C48 1.386(15)
C47 H47 0.9300
C49 C57 1.358(11)
C49 C50 1.474(11)
C51 C56 1.398(12)
C51 C52 1.400(12)
C52 C53 1.368(13)
C52 H52 0.9300
C53 C54 1.375(13)
C53 H53 0.9300
C54 C55 1.404(13)
C54 H54 0.9300
C55 C56 1.392(12)
C55 H55 0.9300
C57 C58 1.401(11)
C57 H57 0.9300
C59 C60 1.392(14)
C59 C64 1.405(13)
C60 C61 1.391(14)
C60 H60 0.9300
C61 C62 1.402(17)
C61 H61 0.9300
C62 C63 1.385(16)
C62 H62 0.9300
C63 C64 1.410(13)
C63 H63 0.9300
C65 C73 1.307(13)
C65 C66 1.473(13)
C67 C68 1.338(13)
C67 C72 1.393(14)
C68 C69 1.356(15)
C68 H68 0.9300
C69 C70 1.367(18)
C69 H69 0.9300
C70 C71 1.404(18)
C70 H70 0.9300
C71 C72 1.424(14)
C71 H71 0.9300
C73 C74 1.422(13)
C73 H73 0.9300
C75 C80 1.368(14)
C75 C76 1.378(13)
C76 C77 1.364(14)
C76 H76 0.9300
C77 C78 1.341(16)
C77 H77 0.9300
C78 C79 1.358(17)
C78 H78 0.9300
C79 C80 1.439(15)
C79 H79 0.9300
C81 C89 1.343(13)
C81 C82 1.500(14)
C83 C84 1.383(16)
C83 C88 1.432(16)
C84 C85 1.359(17)
C84 H84 0.9300
C85 C86 1.42(2)
C85 H85 0.9300
C86 C87 1.42(2)
C86 H86 0.9300
C87 C88 1.457(15)
C87 H87 0.9300
C89 C90 1.432(14)
C89 H89 0.9300
C91 C96 1.393(14)
C91 C92 1.422(15)
C92 C93 1.386(15)
C92 H92 0.9300
C93 C94 1.435(18)
C93 H93 0.9300
C94 C95 1.320(17)
C94 H94 0.9300
C95 C96 1.382(16)
C95 H95 0.9300
O7 H7A 0.8496
O7 H7B 0.8500
O8 H8A 0.8576
O8 H8B 0.8473
O9 H9A 0.8534
O9 H9B 0.8494
O10 H10A 0.8912
O10 H10B 0.8720
O11 H11A 0.8580
O11 H11B 0.8618

loop_
_geom_hbond_atom_site_label_D
_geom_hbond_atom_site_label_H
_geom_hbond_atom_site_label_A
_geom_hbond_distance_DH
_geom_hbond_distance_HA
_geom_hbond_distance_DA
_geom_hbond_angle_DHA
_geom_hbond_site_symmetry_A
N2 H2 Cl1 0.86 2.13 2.983(9) 174.6 2_645
N4 H4 Cl2 0.86 2.31 3.007(13) 138.9 .
N6 H6 Cl4 0.86 2.29 3.074(12) 151.8 .
N8 H8 O9 0.86 2.03 2.876(11) 168.4 .
N10 H10 Cl3 0.86 2.16 3.012(9) 170.5 .
N12 H12 O7 0.86 2.27 3.115(12) 167.1 .
N14 H14 O8 0.86 2.01 2.850(11) 165.3 2_745
N16 H16 O9 0.86 2.00 2.851(10) 168.0 2_745
N18 H18 O10 0.86 2.06 2.916(15) 175.2 .
N20 H20 Cl2 0.86 2.90 3.581(11) 137.9 .
N22 H22 Cl2 0.86 2.27 3.129(11) 173.5 1_655
N24 H24 Cl1 0.86 2.33 3.043(10) 140.3 2_745
O7 H7A Cl4 0.85 2.20 3.017(15) 161.4 .
O8 H8A Cl1 0.86 2.04 2.865(11) 160.7 .
O11 H11A Cl4 0.86 2.58 3.21(2) 131.2 .
N20 H20 O11 0.86 2.34 3.17(2) 163.1 2_645
O9 H9A Cl4 0.85 2.32 3.015(13) 138.6 .
O9 H9B Cl1 0.85 2.20 2.987(10) 153.6 .

loop_
_geom_torsion_atom_site_label_1
_geom_torsion_atom_site_label_2
_geom_torsion_atom_site_label_3
_geom_torsion_atom_site_label_4
_geom_torsion
N13 Ni1 N1 C2 170.1(6)
N9 Ni1 N1 C2 -85.7(6)
O1 Ni1 N1 C2 6.3(6)
O3 Ni1 N1 C2 91.6(6)
O4 Ni1 N1 C2 -11.5(15)
N13 Ni1 N1 C3 -16.5(10)
N9 Ni1 N1 C3 87.6(9)
O1 Ni1 N1 C3 179.6(10)
O3 Ni1 N1 C3 -95.1(9)
O4 Ni1 N1 C3 161.8(9)
O2 Zn1 N3 C10 -144.4(7)
N5 Zn1 N3 C10 112.0(8)
O1 Zn1 N3 C10 -4.9(8)
O2 Zn1 N3 C11 34.4(10)
N5 Zn1 N3 C11 -69.1(10)
O1 Zn1 N3 C11 173.9(9)
O2 Zn1 N5 C18 -0.8(8)
N3 Zn1 N5 C18 121.3(7)
O1 Zn1 N5 C18 -138.3(7)
O2 Zn1 N5 C19 -178.8(8)
N3 Zn1 N5 C19 -56.7(9)
O1 Zn1 N5 C19 43.7(9)
N17 Ni2 N7 C26 -89.0(7)
N21 Ni2 N7 C26 170.9(7)
O6 Ni2 N7 C26 -4.0(15)
O5 Ni2 N7 C26 91.8(7)
O2 Ni2 N7 C26 4.7(7)
N17 Ni2 N7 C27 91.1(11)
N21 Ni2 N7 C27 -9.0(11)
O6 Ni2 N7 C27 176.1(10)
O5 Ni2 N7 C27 -88.1(11)
O2 Ni2 N7 C27 -175.1(11)
N13 Ni1 N9 C34 -93.0(6)
N1 Ni1 N9 C34 167.0(6)
O1 Ni1 N9 C34 87.8(6)
O3 Ni1 N9 C34 0.0(16)
O4 Ni1 N9 C34 -0.2(6)
N13 Ni1 N9 C35 93.4(9)
N1 Ni1 N9 C35 -6.7(10)
O1 Ni1 N9 C35 -85.9(9)
O3 Ni1 N9 C35 -173.6(10)
O4 Ni1 N9 C35 -173.9(10)
O5 Zn3 N11 C42 -146.9(7)
N23 Zn3 N11 C42 111.4(8)
O4 Zn3 N11 C42 -6.1(8)
O5 Zn3 N11 C43 48.6(10)
N23 Zn3 N11 C43 -53.1(9)
O4 Zn3 N11 C43 -170.6(8)
N1 Ni1 N13 C50 -87.4(6)
N9 Ni1 N13 C50 171.9(6)
O1 Ni1 N13 C50 -10.7(13)
O3 Ni1 N13 C50 4.2(6)
O4 Ni1 N13 C50 93.0(6)
N1 Ni1 N13 C51 88.6(8)
N9 Ni1 N13 C51 -12.1(9)
O1 Ni1 N13 C51 165.3(8)
O3 Ni1 N13 C51 -179.8(9)
O4 Ni1 N13 C51 -91.1(8)
O3 Zn2 N15 C58 -4.4(7)
N19 Zn2 N15 C58 114.6(7)
O6 Zn2 N15 C58 -145.8(7)
O3 Zn2 N15 C59 -175.2(7)
N19 Zn2 N15 C59 -56.3(8)
O6 Zn2 N15 C59 43.3(8)
N7 Ni2 N17 C66 173.3(6)
N21 Ni2 N17 C66 -83.3(7)
O6 Ni2 N17 C66 8.9(6)
O5 Ni2 N17 C66 -10.1(15)
O2 Ni2 N17 C66 92.9(6)
N7 Ni2 N17 C67 -23.1(9)
N21 Ni2 N17 C67 80.3(9)
O6 Ni2 N17 C67 172.5(9)
O5 Ni2 N17 C67 153.5(10)
O2 Ni2 N17 C67 -103.5(9)
O3 Zn2 N19 C74 -149.8(7)
N15 Zn2 N19 C74 109.7(8)
O6 Zn2 N19 C74 -7.2(8)
O3 Zn2 N19 C75 35.0(8)
N15 Zn2 N19 C75 -65.5(8)
O6 Zn2 N19 C75 177.6(7)
N7 Ni2 N21 C82 -87.3(7)
N17 Ni2 N21 C82 170.5(7)
O6 Ni2 N21 C82 91.3(7)
O5 Ni2 N21 C82 3.3(7)
O2 Ni2 N21 C82 6.8(17)
N7 Ni2 N21 C83 95.1(10)
N17 Ni2 N21 C83 -7.1(11)
O6 Ni2 N21 C83 -86.2(10)
O5 Ni2 N21 C83 -174.3(11)
O2 Ni2 N21 C83 -170.8(10)
O5 Zn3 N23 C90 -4.6(8)
O4 Zn3 N23 C90 -137.4(7)
N11 Zn3 N23 C90 119.9(8)
O5 Zn3 N23 C91 177.2(8)
O4 Zn3 N23 C91 44.4(9)
N11 Zn3 N23 C91 -58.3(9)
O2 Zn1 O1 C1 145.1(6)
N3 Zn1 O1 C1 10.9(7)
N5 Zn1 O1 C1 -93.8(7)
O2 Zn1 O1 Ni1 -49.3(5)
N3 Zn1 O1 Ni1 176.6(4)
N5 Zn1 O1 Ni1 71.9(4)
N13 Ni1 O1 C1 -84.9(10)
N1 Ni1 O1 C1 -5.5(5)
N9 Ni1 O1 C1 92.6(6)
O3 Ni1 O1 C1 -99.5(5)
O4 Ni1 O1 C1 170.6(5)
N13 Ni1 O1 Zn1 108.0(9)
N1 Ni1 O1 Zn1 -172.6(4)
N9 Ni1 O1 Zn1 -74.5(4)
O3 Ni1 O1 Zn1 93.4(3)
O4 Ni1 O1 Zn1 3.5(3)
N3 Zn1 O2 C25 -101.8(7)
N5 Zn1 O2 C25 4.8(7)
O1 Zn1 O2 C25 133.8(7)
N3 Zn1 O2 Ni2 63.2(5)
N5 Zn1 O2 Ni2 169.8(4)
O1 Zn1 O2 Ni2 -61.2(5)
N7 Ni2 O2 C25 -6.9(6)
N17 Ni2 O2 C25 92.6(6)
N21 Ni2 O2 C25 -103.6(13)
O6 Ni2 O2 C25 170.8(6)
O5 Ni2 O2 C25 -100.2(6)
N7 Ni2 O2 Zn1 -173.5(4)
N17 Ni2 O2 Zn1 -74.1(4)
N21 Ni2 O2 Zn1 89.7(13)
O6 Ni2 O2 Zn1 4.2(4)
O5 Ni2 O2 Zn1 93.1(4)
N15 Zn2 O3 C49 5.4(6)
N19 Zn2 O3 C49 -97.9(6)
O6 Zn2 O3 C49 136.4(6)
N15 Zn2 O3 Ni1 173.8(3)
N19 Zn2 O3 Ni1 70.5(4)
O6 Zn2 O3 Ni1 -55.2(4)
N13 Ni1 O3 C49 -6.5(5)
N1 Ni1 O3 C49 90.8(6)
N9 Ni1 O3 C49 -102.2(13)
O1 Ni1 O3 C49 169.3(5)
O4 Ni1 O3 C49 -101.9(5)
N13 Ni1 O3 Zn2 -176.0(4)
N1 Ni1 O3 Zn2 -78.7(4)
N9 Ni1 O3 Zn2 88.4(13)
O1 Ni1 O3 Zn2 -0.1(3)
O4 Ni1 O3 Zn2 88.7(3)
O5 Zn3 O4 C33 143.6(6)
N23 Zn3 O4 C33 -100.9(7)
N11 Zn3 O4 C33 4.4(7)
O5 Zn3 O4 Ni1 -52.8(4)
N23 Zn3 O4 Ni1 62.8(4)
N11 Zn3 O4 Ni1 168.1(4)
N13 Ni1 O4 C33 96.1(6)
N1 Ni1 O4 C33 -82.2(13)
N9 Ni1 O4 C33 -5.8(6)
O1 Ni1 O4 C33 -99.7(6)
O3 Ni1 O4 C33 174.3(6)
N13 Ni1 O4 Zn3 -68.9(4)
N1 Ni1 O4 Zn3 112.7(11)
N9 Ni1 O4 Zn3 -170.8(4)
O1 Ni1 O4 Zn3 95.3(3)
O3 Ni1 O4 Zn3 9.3(3)
N23 Zn3 O5 C81 12.6(7)
O4 Zn3 O5 C81 137.9(6)
N11 Zn3 O5 C81 -92.8(7)
N23 Zn3 O5 Ni2 171.6(3)
O4 Zn3 O5 Ni2 -63.2(4)
N11 Zn3 O5 Ni2 66.2(5)
N7 Ni2 O5 C81 94.6(6)
N17 Ni2 O5 C81 -82.1(13)
N21 Ni2 O5 C81 -6.8(6)
O6 Ni2 O5 C81 -100.7(6)
O2 Ni2 O5 C81 174.0(6)
N7 Ni2 O5 Zn3 -66.2(4)
N17 Ni2 O5 Zn3 117.2(11)
N21 Ni2 O5 Zn3 -167.5(4)
O6 Ni2 O5 Zn3 98.6(3)
O2 Ni2 O5 Zn3 13.3(3)
O3 Zn2 O6 C65 145.8(6)
N15 Zn2 O6 C65 -90.7(7)
N19 Zn2 O6 C65 12.1(7)
O3 Zn2 O6 Ni2 -52.1(5)
N15 Zn2 O6 Ni2 71.4(4)
N19 Zn2 O6 Ni2 174.1(3)
N7 Ni2 O6 C65 -95.9(12)
N17 Ni2 O6 C65 -8.0(6)
N21 Ni2 O6 C65 89.0(6)
O5 Ni2 O6 C65 167.7(6)
O2 Ni2 O6 C65 -104.6(6)
N7 Ni2 O6 Zn2 100.5(11)
N17 Ni2 O6 Zn2 -171.6(4)
N21 Ni2 O6 Zn2 -74.5(4)
O5 Ni2 O6 Zn2 4.2(3)
O2 Ni2 O6 Zn2 91.9(3)
Zn1 O1 C1 C9 -11.3(12)
Ni1 O1 C1 C9 -177.8(8)
Zn1 O1 C1 C2 170.2(5)
Ni1 O1 C1 C2 3.7(9)
C3 N1 C2 N2 0.1(10)
Ni1 N1 C2 N2 175.7(5)
C3 N1 C2 C1 177.8(7)
Ni1 N1 C2 C1 -6.6(10)
C8 N2 C2 N1 -1.1(10)
C8 N2 C2 C1 -178.6(8)
O1 C1 C2 N1 1.8(12)
C9 C1 C2 N1 -176.8(8)
O1 C1 C2 N2 179.1(8)
C9 C1 C2 N2 0.6(14)
C2 N1 C3 C4 178.4(9)
Ni1 N1 C3 C4 4.7(16)
C2 N1 C3 C8 0.9(9)
Ni1 N1 C3 C8 -172.7(7)
N1 C3 C4 C5 -179.3(9)
C8 C3 C4 C5 -2.2(14)
C3 C4 C5 C6 0.2(15)
C4 C5 C6 C7 -0.3(17)
C5 C6 C7 C8 2.3(15)
C2 N2 C8 C7 177.5(9)
C2 N2 C8 C3 1.6(9)
C6 C7 C8 N2 -179.6(9)
C6 C7 C8 C3 -4.3(13)
C4 C3 C8 N2 -179.3(8)
N1 C3 C8 N2 -1.6(10)
C4 C3 C8 C7 4.5(14)
N1 C3 C8 C7 -177.8(8)
O1 C1 C9 C10 2.7(16)
C2 C1 C9 C10 -178.9(9)
C11 N3 C10 N4 -0.9(12)
Zn1 N3 C10 N4 178.1(7)
C11 N3 C10 C9 179.8(10)
Zn1 N3 C10 C9 -1.2(14)
C16 N4 C10 N3 -1.7(14)
C16 N4 C10 C9 177.6(11)
C1 C9 C10 N3 4.2(17)
C1 C9 C10 N4 -175.0(10)
C10 N3 C11 C16 3.3(13)
Zn1 N3 C11 C16 -175.7(9)
C10 N3 C11 C12 -177.2(11)
Zn1 N3 C11 C12 3.8(17)
N3 C11 C12 C13 178.2(13)
C16 C11 C12 C13 -2.4(19)
C11 C12 C13 C14 2(3)
C12 C13 C14 C15 0(5)
C13 C14 C15 C16 -3(5)
C14 C15 C16 N4 -173(2)
C14 C15 C16 C11 2(4)
C10 N4 C16 C15 179(2)
C10 N4 C16 C11 3.5(15)
N3 C11 C16 C15 179.6(18)
C12 C11 C16 C15 0(3)
N3 C11 C16 N4 -4.3(16)
C12 C11 C16 N4 176.2(11)
C19 N5 C18 N6 -1.3(11)
Zn1 N5 C18 N6 -179.7(6)
C19 N5 C18 C17 176.4(9)
Zn1 N5 C18 C17 -1.9(13)
C24 N6 C18 N5 1.3(11)
C24 N6 C18 C17 -176.5(9)
C25 C17 C18 N5 1.7(17)
C25 C17 C18 N6 179.1(10)
C18 N5 C19 C24 0.9(11)
Zn1 N5 C19 C24 179.1(7)
C18 N5 C19 C20 -176.0(11)
Zn1 N5 C19 C20 2.2(17)
C24 C19 C20 C21 0.4(17)
N5 C19 C20 C21 177.0(11)
C19 C20 C21 C22 -1(2)
C20 C21 C22 C23 0(3)
C21 C22 C23 C24 1(2)
C20 C19 C24 C23 0.7(17)
N5 C19 C24 C23 -176.6(10)
C20 C19 C24 N6 177.1(10)
N5 C19 C24 N6 -0.1(12)
C22 C23 C24 C19 -1(2)
C22 C23 C24 N6 -176.5(13)
C18 N6 C24 C19 -0.7(12)
C18 N6 C24 C23 175.0(13)
Zn1 O2 C25 C17 -6.4(13)
Ni2 O2 C25 C17 -172.6(8)
Zn1 O2 C25 C26 173.7(6)
Ni2 O2 C25 C26 7.4(10)
C18 C17 C25 O2 3.0(17)
C18 C17 C25 C26 -177.1(9)
C27 N7 C26 N8 -1.6(11)
Ni2 N7 C26 N8 178.4(6)
C27 N7 C26 C25 177.6(8)
Ni2 N7 C26 C25 -2.3(11)
C32 N8 C26 N7 1.9(12)
C32 N8 C26 C25 -177.4(10)
O2 C25 C26 N7 -3.7(13)
C17 C25 C26 N7 176.3(9)
O2 C25 C26 N8 175.4(9)
C17 C25 C26 N8 -4.5(15)
C26 N7 C27 C28 178.8(11)
Ni2 N7 C27 C28 -1.3(19)
C26 N7 C27 C32 0.8(11)
Ni2 N7 C27 C32 -179.3(8)
N7 C27 C28 C29 -179.1(10)
C32 C27 C28 C29 -1.3(16)
C27 C28 C29 C30 -1.3(18)
C28 C29 C30 C31 4(2)
C29 C30 C31 C32 -3(2)
C26 N8 C32 C31 179.1(12)
C26 N8 C32 C27 -1.2(11)
C30 C31 C32 N8 -179.8(13)
C30 C31 C32 C27 1(2)
N7 C27 C32 N8 0.3(12)
C28 C27 C32 N8 -177.9(10)
N7 C27 C32 C31 179.9(11)
C28 C27 C32 C31 1.8(18)
Zn3 O4 C33 C41 -3.5(12)
Ni1 O4 C33 C41 -168.3(8)
Zn3 O4 C33 C34 174.9(5)
Ni1 O4 C33 C34 10.1(9)
C35 N9 C34 N10 0.1(10)
Ni1 N9 C34 N10 -175.8(6)
C35 N9 C34 C33 -178.0(8)
Ni1 N9 C34 C33 6.2(10)
C40 N10 C34 N9 0.5(10)
C40 N10 C34 C33 178.5(8)
O4 C33 C34 N9 -11.2(12)
C41 C33 C34 N9 167.3(9)
O4 C33 C34 N10 171.0(8)
C41 C33 C34 N10 -10.5(14)
C34 N9 C35 C40 -0.7(10)
Ni1 N9 C35 C40 173.3(7)
C34 N9 C35 C36 177.7(9)
Ni1 N9 C35 C36 -8.3(16)
C40 C35 C36 C37 -1.6(14)
N9 C35 C36 C37 -179.8(10)
C35 C36 C37 C38 -2.2(16)
C36 C37 C38 C39 3.8(17)
C37 C38 C39 C40 -1.4(16)
C38 C39 C40 C35 -2.4(15)
C38 C39 C40 N10 179.6(10)
C36 C35 C40 C39 4.0(15)
N9 C35 C40 C39 -177.4(9)
C36 C35 C40 N10 -177.5(8)
N9 C35 C40 N10 1.0(10)
C34 N10 C40 C39 177.4(10)
C34 N10 C40 C35 -0.9(10)
O4 C33 C41 C42 2.7(16)
C34 C33 C41 C42 -175.5(9)
C43 N11 C42 N12 -2.1(11)
Zn3 N11 C42 N12 -170.0(7)
C43 N11 C42 C41 174.8(9)
Zn3 N11 C42 C41 6.9(14)
C48 N12 C42 N11 0.1(12)
C48 N12 C42 C41 -176.9(9)
C33 C41 C42 N11 -4.7(17)
C33 C41 C42 N12 171.9(10)
C42 N11 C43 C48 3.4(12)
Zn3 N11 C43 C48 169.9(8)
C42 N11 C43 C44 -177.7(11)
Zn3 N11 C43 C44 -11.2(16)
C48 C43 C44 C45 -1.8(17)
N11 C43 C44 C45 179.4(11)
C43 C44 C45 C46 0(2)
C44 C45 C46 C47 0(3)
C45 C46 C47 C48 0(2)
C42 N12 C48 C43 2.0(12)
C42 N12 C48 C47 176.1(13)
N11 C43 C48 N12 -3.3(12)
C44 C43 C48 N12 177.7(10)
N11 C43 C48 C47 -178.1(11)
C44 C43 C48 C47 2.9(18)
C46 C47 C48 N12 -175.3(13)
C46 C47 C48 C43 -2(2)
Zn2 O3 C49 C57 -5.6(12)
Ni1 O3 C49 C57 -174.7(7)
Zn2 O3 C49 C50 176.5(5)
Ni1 O3 C49 C50 7.4(8)
C56 N14 C50 N13 2.6(10)
C56 N14 C50 C49 177.8(8)
C51 N13 C50 N14 -3.1(10)
Ni1 N13 C50 N14 174.1(6)
C51 N13 C50 C49 -178.8(7)
Ni1 N13 C50 C49 -1.6(10)
O3 C49 C50 N14 -179.2(8)
C57 C49 C50 N14 2.8(13)
O3 C49 C50 N13 -4.1(11)
C57 C49 C50 N13 177.8(8)
C50 N13 C51 C56 2.4(9)
Ni1 N13 C51 C56 -173.9(6)
C50 N13 C51 C52 178.9(9)
Ni1 N13 C51 C52 2.6(15)
N13 C51 C52 C53 179.8(9)
C56 C51 C52 C53 -4.1(13)
C51 C52 C53 C54 0.8(14)
C52 C53 C54 C55 3.4(15)
C53 C54 C55 C56 -4.1(13)
C50 N14 C56 C55 177.8(9)
C50 N14 C56 C51 -0.9(9)
C54 C55 C56 N14 -177.7(8)
C54 C55 C56 C51 0.8(13)
N13 C51 C56 N14 -1.0(9)
C52 C51 C56 N14 -177.8(8)
N13 C51 C56 C55 -179.8(7)
C52 C51 C56 C55 3.3(13)
O3 C49 C57 C58 3.0(14)
C50 C49 C57 C58 -179.2(8)
C59 N15 C58 N16 -2.9(10)
Zn2 N15 C58 N16 -175.4(6)
C59 N15 C58 C57 175.9(9)
Zn2 N15 C58 C57 3.4(13)
C64 N16 C58 N15 0.5(11)
C64 N16 C58 C57 -178.3(9)
C49 C57 C58 N15 -1.8(15)
C49 C57 C58 N16 176.9(9)
C58 N15 C59 C60 -179.5(11)
Zn2 N15 C59 C60 -7.5(16)
C58 N15 C59 C64 4.1(11)
Zn2 N15 C59 C64 176.0(6)
N15 C59 C60 C61 -179.8(11)
C64 C59 C60 C61 -3.8(17)
C59 C60 C61 C62 4(2)
C60 C61 C62 C63 -3(2)
C61 C62 C63 C64 2(2)
C58 N16 C64 C59 2.0(11)
C58 N16 C64 C63 178.4(12)
C60 C59 C64 N16 179.4(10)
N15 C59 C64 N16 -3.7(11)
C60 C59 C64 C63 2.5(17)
N15 C59 C64 C63 179.4(10)
C62 C63 C64 N16 -177.3(12)
C62 C63 C64 C59 -1.4(18)
Zn2 O6 C65 C73 -9.3(14)
Ni2 O6 C65 C73 -172.0(9)
Zn2 O6 C65 C66 168.2(5)
Ni2 O6 C65 C66 5.5(9)
C67 N17 C66 N18 1.5(11)
Ni2 N17 C66 N18 170.1(6)
C67 N17 C66 C65 -177.9(8)
Ni2 N17 C66 C65 -9.3(11)
C72 N18 C66 N17 0.3(11)
C72 N18 C66 C65 179.6(9)
C73 C65 C66 N17 -179.9(10)
O6 C65 C66 N17 2.4(13)
C73 C65 C66 N18 0.8(16)
O6 C65 C66 N18 -176.9(8)
C66 N17 C67 C68 -177.5(11)
Ni2 N17 C67 C68 18.3(17)
C66 N17 C67 C72 -2.6(10)
Ni2 N17 C67 C72 -166.8(7)
N17 C67 C68 C69 179.8(11)
C72 C67 C68 C69 5.6(16)
C67 C68 C69 C70 -2.4(18)
C68 C69 C70 C71 0(2)
C69 C70 C71 C72 -1.1(19)
C66 N18 C72 C67 -1.9(11)
C66 N18 C72 C71 -176.5(11)
C68 C67 C72 N18 178.3(9)
N17 C67 C72 N18 2.8(11)
C68 C67 C72 C71 -6.4(15)
N17 C67 C72 C71 178.1(9)
C70 C71 C72 N18 178.0(11)
C70 C71 C72 C67 4.0(16)
O6 C65 C73 C74 -2.3(19)
C66 C65 C73 C74 -179.6(10)
C80 N20 C74 N19 -0.7(13)
C80 N20 C74 C73 -177.6(11)
C75 N19 C74 N20 -1.6(11)
Zn2 N19 C74 N20 -177.7(7)
C75 N19 C74 C73 175.2(10)
Zn2 N19 C74 C73 -0.9(15)
C65 C73 C74 N20 -175.6(11)
C65 C73 C74 N19 8.0(19)
C74 N19 C75 C80 3.3(11)
Zn2 N19 C75 C80 179.0(7)
C74 N19 C75 C76 -178.8(10)
Zn2 N19 C75 C76 -3.1(14)
C80 C75 C76 C77 0.0(15)
N19 C75 C76 C77 -177.6(9)
C75 C76 C77 C78 -0.6(16)
C76 C77 C78 C79 3(2)
C77 C78 C79 C80 -4(2)
C76 C75 C80 N20 178.4(9)
N19 C75 C80 N20 -3.6(12)
C76 C75 C80 C79 -1.1(17)
N19 C75 C80 C79 176.9(10)
C74 N20 C80 C75 2.7(13)
C74 N20 C80 C79 -177.9(14)
C78 C79 C80 C75 2.8(19)
C78 C79 C80 N20 -176.5(14)
Zn3 O5 C81 C89 -14.3(14)
Ni2 O5 C81 C89 -174.1(9)
Zn3 O5 C81 C82 168.2(6)
Ni2 O5 C81 C82 8.4(9)
C83 N21 C82 N22 -1.8(12)
Ni2 N21 C82 N22 179.9(6)
C83 N21 C82 C81 178.4(8)
Ni2 N21 C82 C81 0.1(11)
C88 N22 C82 N21 1.4(13)
C88 N22 C82 C81 -178.8(10)
O5 C81 C82 N21 -5.9(13)
C89 C81 C82 N21 176.4(9)
O5 C81 C82 N22 174.3(9)
C89 C81 C82 N22 -3.4(16)
C82 N21 C83 C84 -176.7(12)
Ni2 N21 C83 C84 1(2)
C82 N21 C83 C88 1.3(11)
Ni2 N21 C83 C88 179.0(8)
C88 C83 C84 C85 0(2)
N21 C83 C84 C85 177.8(12)
C83 C84 C85 C86 2(2)
C84 C85 C86 C87 -2(3)
C85 C86 C87 C88 0(2)
C82 N22 C88 C83 -0.5(13)
C82 N22 C88 C87 -179.9(13)
C84 C83 C88 N22 177.6(11)
N21 C83 C88 N22 -0.5(13)
C84 C83 C88 C87 -2.8(19)
N21 C83 C88 C87 179.0(10)
C86 C87 C88 N22 -177.8(14)
C86 C87 C88 C83 2.8(19)
O5 C81 C89 C90 3.9(17)
C82 C81 C89 C90 -178.7(8)
C91 N23 C90 N24 -0.3(11)
Zn3 N23 C90 N24 -178.9(6)
C91 N23 C90 C89 175.5(9)
Zn3 N23 C90 C89 -3.1(13)
C96 N24 C90 N23 -0.1(12)
C96 N24 C90 C89 -176.0(9)
C81 C89 C90 N23 5.7(15)
C81 C89 C90 N24 -178.8(10)
C90 N23 C91 C96 0.6(11)
Zn3 N23 C91 C96 179.1(7)
C90 N23 C91 C92 -178.5(10)
Zn3 N23 C91 C92 0.0(16)
N23 C91 C92 C93 179.3(10)
C96 C91 C92 C93 0.3(14)
C91 C92 C93 C94 0.3(16)
C92 C93 C94 C95 -1(2)
C93 C94 C95 C96 0(2)
C90 N24 C96 C95 179.6(12)
C90 N24 C96 C91 0.4(11)
C94 C95 C96 N24 -178.7(11)
C94 C95 C96 C91 0.4(19)
N23 C91 C96 N24 -0.6(11)
C92 C91 C96 N24 178.6(9)
N23 C91 C96 C95 -179.9(10)
C92 C91 C96 C95 -0.7(16)
